data_2011898
loop_
_publ_author_name
'Doudin, Khaled I.'
'Songstad, Jon'
'T\"ornroos, Karl W.'

_publ_section_title
;
 3,3'-Selenobis(propionic acid)
;
_journal_issue 4
_journal_name_full 'Acta Crystallographica Section C'
_journal_page_first 439
_journal_page_last 440
_journal_paper_doi 10.1107/S0108270100021077
_journal_volume 57
_journal_year 2001
_chemical_formula_moiety 'C6 H10 O4 Se'
_chemical_formula_sum 'C6 H10 O4 Se'
_chemical_formula_weight 225.10
_chemical_melting_point 421.15
_chemical_name_systematic
;
3,3'-Selenobis(propionic acid)
;
_space_group_IT_number 60
_symmetry_cell_setting orthorhombic
_symmetry_space_group_name_Hall '-P 2n 2ab'
_symmetry_space_group_name_H-M 'P b c n'
_cell_angle_alpha 90.00
_cell_angle_beta 90.00
_cell_angle_gamma 90.00
_cell_formula_units_Z 4
_cell_length_a 8.5981(3)
_cell_length_b 5.1355(2)
_cell_length_c 18.2159(7)
_cell_measurement_reflns_used 8192
_cell_measurement_temperature 253(2)
_cell_measurement_theta_max 33.18
_cell_measurement_theta_min 2.24
_cell_volume 804.33(5)
_computing_cell_refinement 'SAINT (Bruker, 1998)'
_computing_data_collection 'SMART (Bruker, 1999)'
_computing_data_reduction SAINT
_computing_molecular_graphics SHELXTL
_computing_publication_material SHELXTL
_computing_structure_refinement 'SHELXTL (Sheldrick, 1997)'
_computing_structure_solution 'SHELXS97 (Sheldrick, 1990)'
_diffrn_ambient_temperature 253.0(10)
_diffrn_measured_fraction_theta_full .965
_diffrn_measurement_device_type 'Bruker AXS SMART 2K CCD'
_diffrn_measurement_method '\w scans'
_diffrn_radiation_monochromator graphite
_diffrn_radiation_source 'normal focus sealed tube'
_diffrn_radiation_type MoK\a
_diffrn_radiation_wavelength .71073
_diffrn_reflns_av_R_equivalents .0227
_diffrn_reflns_av_sigmaI/netI .0122
_diffrn_reflns_limit_h_max 13
_diffrn_reflns_limit_h_min -13
_diffrn_reflns_limit_k_max 7
_diffrn_reflns_limit_k_min -7
_diffrn_reflns_limit_l_max 26
_diffrn_reflns_limit_l_min -26
_diffrn_reflns_number 13334
_diffrn_reflns_theta_full 33.18
_diffrn_reflns_theta_max 33.18
_diffrn_reflns_theta_min 2.24
_diffrn_standards_decay_% 0
_exptl_absorpt_coefficient_mu 4.633
_exptl_absorpt_correction_T_max .72432
_exptl_absorpt_correction_T_min .2960
_exptl_absorpt_correction_type numerical
_exptl_absorpt_process_details '(SHELXTL; Sheldrick 1997)'
_exptl_crystal_colour Colourless
_exptl_crystal_density_diffrn 1.859
_exptl_crystal_density_method 'not measured'
_exptl_crystal_description 'Flat prism'
_exptl_crystal_F_000 448
_exptl_crystal_size_max .325
_exptl_crystal_size_mid .25
_exptl_crystal_size_min .0688
_refine_diff_density_max .426
_refine_diff_density_min -.538
_refine_ls_extinction_coef .0075(9)
_refine_ls_extinction_method 'SHELXTL (Sheldrick, 1997)'
_refine_ls_goodness_of_fit_ref 1.150
_refine_ls_hydrogen_treatment mixed
_refine_ls_matrix_type full
_refine_ls_number_parameters 56
_refine_ls_number_reflns 1481
_refine_ls_number_restraints 1
_refine_ls_restrained_S_all 1.150
_refine_ls_R_factor_all .0335
_refine_ls_R_factor_gt .0232
_refine_ls_shift/su_max <0.001
_refine_ls_shift/su_mean .000
_refine_ls_structure_factor_coef Fsqd
_refine_ls_weighting_details 'calc w = 1/[\s^2^(Fo^2^)+(0.0307P)^2^+0.1506P] where P=(Fo^2^+2Fc^2^)/3'
_refine_ls_weighting_scheme calc
_refine_ls_wR_factor_ref .0612
_reflns_number_gt 1149
_reflns_number_total 1481
_reflns_threshold_expression I>2\s(I)
_cod_data_source_file os1132.cif
_cod_data_source_block I
_cod_depositor_comments
;
The following automatic conversions were performed:
'_geom_bond_publ_flag' value 'YES' changed to 'yes' according to
'/home/saulius/struct/CIF-dictionaries/cif_core.dic' dictionary named
'cif_core.dic' version 2.4.1 from 2010-06-29 (7 times).

Automatic conversion script
Id: cif_fix_enum 1527 2010-12-29 10:47:43Z saulius 

The following automatic conversions were performed:

'_chemical_melting_point' value '148\% C' was changed to '421.15' -
it was converted from degrees Celsius(C) to Kelvins(K).

Automatic conversion script
Id: cif_fix_values 1646 2011-03-28 12:23:43Z adriana 

The following automatic conversions were performed:

'_chemical_melting_point' value '148\% C' was changed to '421.15' -
it was converted from degrees Celsius(C) to
Kelvins(K).

'_geom_bond_publ_flag' value 'YES' changed to 'yes'
according to /home/saulius/struct/CIF-dictionaries/cif_core.dic
dictionary named 'cif_core.dic' version 2.4.1 from 2010-06-29 (7
times).

'_geom_angle_publ_flag' value 'YES' changed to 'yes'
according to /home/saulius/struct/CIF-dictionaries/cif_core.dic
dictionary named 'cif_core.dic' version 2.4.1 from 2010-06-29 (6
times).

'_geom_torsion_publ_flag' value 'YES' changed to 'yes'
according to /home/saulius/struct/CIF-dictionaries/cif_core.dic
dictionary named 'cif_core.dic' version 2.4.1 from 2010-06-29 (4
times).

Automatic conversion script
Id: cif_fix_values 1715 2011-07-08 13:25:40Z adriana 
;
_cod_database_code 2011898
_cod_database_fobs_code 2011898

loop_
_symmetry_equiv_pos_as_xyz
'x, y, z'
'-x+1/2, -y+1/2, z+1/2'
'-x, y, -z+1/2'
'x+1/2, -y+1/2, -z'
'-x, -y, -z'
'x-1/2, y-1/2, -z-1/2'
'x, -y, z-1/2'
'-x-1/2, y-1/2, z'

loop_
_atom_site_label
_atom_site_fract_x
_atom_site_fract_y
_atom_site_fract_z
_atom_site_U_iso_or_equiv
_atom_site_adp_type
_atom_site_calc_flag
_atom_site_refinement_flags
_atom_site_occupancy
_atom_site_disorder_assembly
_atom_site_disorder_group
_atom_site_type_symbol
Se .0000 .18817(4) .2500 .02676(8) Uani d S 1 . . Se
O1 -.07447(15) .8829(2) .07928(6) .0362(3) Uani d . 1 . . O
O2 .13517(14) .7398(3) .01856(7) .0379(3) Uani d D 1 . . O
H2 .114(3) .858(4) -.0087(12) .052(6) Uiso d D 1 . . H
C1 -.06493(16) .4425(3) .17578(8) .0258(3) Uani d . 1 . . C
H1A -.1455 .3671 .1452 .039 Uiso calc R 1 . . H
H1B -.1079 .5948 .1999 .039 Uiso calc R 1 . . H
C2 .07177(16) .5231(3) .12815(8) .0282(3) Uani d . 1 . . C
H2A .1548 .5846 .1597 .042 Uiso calc R 1 . . H
H2B .1099 .3708 .1023 .042 Uiso calc R 1 . . H
C3 .03509(17) .7322(3) .07267(9) .0247(3) Uani d . 1 . . C

loop_
_atom_site_aniso_label
_atom_site_aniso_U_11
_atom_site_aniso_U_22
_atom_site_aniso_U_33
_atom_site_aniso_U_12
_atom_site_aniso_U_13
_atom_site_aniso_U_23
Se .03895(13) .02022(10) .02111(11) .000 .00105(8) .000
O1 .0414(6) .0361(6) .0310(6) .0112(5) .0049(5) .0081(5)
O2 .0415(6) .0388(6) .0333(6) .0074(5) .0118(5) .0142(5)
C1 .0266(6) .0274(7) .0234(6) .0015(6) -.0004(5) .0031(5)
C2 .0265(6) .0308(7) .0273(7) .0005(6) -.0003(5) .0075(6)
C3 .0269(6) .0254(6) .0218(6) -.0026(5) -.0011(5) .0002(5)

loop_
_atom_type_symbol
_atom_type_description
_atom_type_scat_dispersion_real
_atom_type_scat_dispersion_imag
_atom_type_scat_source
C C .0033 .0016 'International Tables Vol C Tables 4.2.6.8 and 6.1.1.4'
H H .0000 .0000 'International Tables Vol C Tables 4.2.6.8 and 6.1.1.4'
O O .0106 .0060 'International Tables Vol C Tables 4.2.6.8 and 6.1.1.4'
Se Se -.0929 2.2259 'International Tables Vol C Tables 4.2.6.8 and 6.1.1.4'

loop_
_geom_angle_atom_site_label_1
_geom_angle_atom_site_label_2
_geom_angle_atom_site_label_3
_geom_angle_site_symmetry_1
_geom_angle
_geom_angle_publ_flag
C1 Se C1 3 96.48(8) yes
C3 O2 H2 . 109.9(16) ?
C2 C1 Se . 110.80(10) yes
C2 C1 H1A . 109.5 ?
Se C1 H1A . 109.5 ?
C2 C1 H1B . 109.5 ?
Se C1 H1B . 109.5 ?
H1A C1 H1B . 108.1 ?
C3 C2 C1 . 114.52(12) yes
C3 C2 H2A . 108.6 ?
C1 C2 H2A . 108.6 ?
C3 C2 H2B . 108.6 ?
C1 C2 H2B . 108.6 ?
H2A C2 H2B . 107.6 ?
O1 C3 O2 . 124.11(15) yes
O1 C3 C2 . 123.02(14) yes
O2 C3 C2 . 112.84(13) yes

loop_
_geom_bond_atom_site_label_1
_geom_bond_atom_site_label_2
_geom_bond_site_symmetry_2
_geom_bond_distance
_geom_bond_publ_flag
Se C1 3 1.9610(14) yes
Se C1 . 1.9610(14) yes
C1 C2 . 1.518(2) yes
C1 H1A . .9700 ?
C1 H1B . .9700 ?
C2 C3 . 1.508(2) yes
C2 H2A . .9700 ?
C2 H2B . .9700 ?
O1 C3 . 1.225(2) yes
O2 C3 . 1.3091(18) yes
O2 H2 . .804(19) yes

loop_
_geom_torsion_atom_site_label_1
_geom_torsion_atom_site_label_2
_geom_torsion_atom_site_label_3
_geom_torsion_atom_site_label_4
_geom_torsion_site_symmetry_1
_geom_torsion
_geom_torsion_publ_flag
C1 Se C1 C2 3 87.04(10) yes
Se C1 C2 C3 . -176.08(11) yes
C1 C2 C3 O1 . 22.4(2) yes
C1 C2 C3 O2 . -159.64(14) yes
